data_4106348
loop_
_publ_author_name
'Sang Ho Lim'
'Marilyn M. Olmstead'
'Alan L. Balch'

_publ_section_title
;
 Molecular Accordion: Vapoluminescence and Molecular Flexibility in the
 Orange and Green Luminescent Crystals of the Dimer,
 Au2(\m-bis-(diphenylphosphino)ethane)2Br2
;
_journal_name_full 'Journal of the American Chemical Society'
_journal_page_first 10229
_journal_page_last 10238
_journal_paper_doi 10.1021/ja2026807
_journal_volume 133
_journal_year 2011
_chemical_formula_moiety '2(C52 H48 Au2 Br2 P4), C4 H10 O'
_chemical_formula_sum 'C108 H106 Au4 Br4 O P8'
_chemical_formula_weight 2775.17
_chemical_name_common AuBr(dppe)-Et2O
_chemical_name_systematic
; 
 ? 
;
_space_group_IT_number 2
_symmetry_cell_setting triclinic
_symmetry_space_group_name_Hall '-P 1'
_symmetry_space_group_name_H-M 'P -1'
_atom_sites_solution_hydrogens geom
_atom_sites_solution_primary direct
_atom_sites_solution_secondary difmap
_audit_creation_method SHELXL-97
_cell_angle_alpha 76.550(3)
_cell_angle_beta 77.600(3)
_cell_angle_gamma 79.600(3)
_cell_formula_units_Z 1
_cell_length_a 11.7530(3)
_cell_length_b 14.4241(3)
_cell_length_c 15.4879(3)
_cell_measurement_reflns_used 9863
_cell_measurement_temperature 90(2)
_cell_measurement_theta_max 30.566
_cell_measurement_theta_min 2.465
_cell_volume 2470.35(10)
_computing_cell_refinement SAINT
_computing_data_collection 'Apex2 (Bruker, 2007)'
_computing_data_reduction 'SAINT (Bruker, 2007)'
_computing_molecular_graphics 'SHELXTL 5.1, XP (Sheldrick, 1994)'
_computing_publication_material SHELXS-97
_computing_structure_refinement 'SHELXL-97 (Sheldrick, 2008)'
_computing_structure_solution 'SHELXS-97 (Sheldrick, 2008)'
_diffrn_ambient_temperature 90(2)
_diffrn_detector_area_resol_mean 8.3
_diffrn_measured_fraction_theta_full 0.995
_diffrn_measured_fraction_theta_max 0.995
_diffrn_measurement_device_type 'Bruker SMART ApexII'
_diffrn_measurement_method \w
_diffrn_radiation_monochromator graphite
_diffrn_radiation_source 'fine-focus sealed tube'
_diffrn_radiation_type MoK\a
_diffrn_radiation_wavelength 0.71073
_diffrn_reflns_av_R_equivalents 0.0268
_diffrn_reflns_av_sigmaI/netI 0.0337
_diffrn_reflns_limit_h_max 16
_diffrn_reflns_limit_h_min -16
_diffrn_reflns_limit_k_max 20
_diffrn_reflns_limit_k_min -20
_diffrn_reflns_limit_l_max 21
_diffrn_reflns_limit_l_min -21
_diffrn_reflns_number 38429
_diffrn_reflns_theta_full 30.03
_diffrn_reflns_theta_max 30.03
_diffrn_reflns_theta_min 2.45
_exptl_absorpt_coefficient_mu 7.716
_exptl_absorpt_correction_T_max 0.428
_exptl_absorpt_correction_T_min 0.259
_exptl_absorpt_correction_type multi-scan
_exptl_absorpt_process_details 'SADABS 2.10 (Sheldrick, 2003)'
_exptl_crystal_colour colorless
_exptl_crystal_density_diffrn 1.865
_exptl_crystal_description 'irregular block '
_exptl_crystal_F_000 1338
_exptl_crystal_size_max 0.21
_exptl_crystal_size_mid 0.15
_exptl_crystal_size_min 0.11
_refine_diff_density_max 1.706
_refine_diff_density_min -1.140
_refine_diff_density_rms 0.121
_refine_ls_extinction_method none
_refine_ls_goodness_of_fit_ref 1.013
_refine_ls_hydrogen_treatment constr
_refine_ls_matrix_type full
_refine_ls_number_parameters 577
_refine_ls_number_reflns 14398
_refine_ls_number_restraints 6
_refine_ls_restrained_S_all 1.013
_refine_ls_R_factor_all 0.0328
_refine_ls_R_factor_gt 0.0228
_refine_ls_shift/su_max 0.002
_refine_ls_shift/su_mean 0.000
_refine_ls_structure_factor_coef Fsqd
_refine_ls_weighting_details 'calc w=1/[\s^2^(Fo^2^)+(0.0188P)^2^+0.7236P] where P=(Fo^2^+2Fc^2^)/3'
_refine_ls_weighting_scheme calc
_refine_ls_wR_factor_gt 0.0439
_refine_ls_wR_factor_ref 0.0463
_reflns_number_gt 12109
_reflns_number_total 14398
_reflns_threshold_expression >2sigma(I)
_cod_data_source_file ja2026807_si_009.cif
_cod_data_source_block sh129
_cod_original_cell_volume 2470.35(9)
_cod_database_code 4106348

loop_
_symmetry_equiv_pos_as_xyz
'x, y, z'
'-x, -y, -z'

loop_
_atom_site_label
_atom_site_type_symbol
_atom_site_fract_x
_atom_site_fract_y
_atom_site_fract_z
_atom_site_U_iso_or_equiv
_atom_site_adp_type
_atom_site_occupancy
_atom_site_symmetry_multiplicity
_atom_site_calc_flag
_atom_site_refinement_flags
_atom_site_disorder_assembly
_atom_site_disorder_group
Au1 Au 0.548287(8) 0.462762(7) 0.089033(6) 0.01245(3) Uani 1 1 d . . .
Br1 Br 0.71212(2) 0.37133(2) -0.026658(18) 0.01934(6) Uani 1 1 d . . .
P1 P 0.59589(6) 0.60892(5) 0.09474(4) 0.01196(13) Uani 1 1 d . . .
P2 P 0.41998(6) 0.35318(5) 0.16297(4) 0.01249(13) Uani 1 1 d . . .
C1 C 0.4975(2) 0.66033(19) 0.18442(18) 0.0148(5) Uani 1 1 d . . .
C2 C 0.4596(2) 0.5970(2) 0.26414(19) 0.0199(6) Uani 1 1 d . . .
H2A H 0.4838 0.5312 0.2689 0.024 Uiso 1 1 calc R . .
C3 C 0.3866(3) 0.6308(2) 0.33631(19) 0.0217(6) Uani 1 1 d . . .
H3A H 0.3633 0.5880 0.3896 0.026 Uiso 1 1 calc R . .
C4 C 0.3484(2) 0.7277(2) 0.32940(19) 0.0203(6) Uani 1 1 d . . .
H4A H 0.2988 0.7502 0.3778 0.024 Uiso 1 1 calc R . .
C5 C 0.3840(2) 0.7919(2) 0.2500(2) 0.0214(6) Uani 1 1 d . . .
H5A H 0.3576 0.8574 0.2452 0.026 Uiso 1 1 calc R . .
C6 C 0.4591(2) 0.7585(2) 0.17785(19) 0.0186(6) Uani 1 1 d . . .
H6A H 0.4837 0.8017 0.1252 0.022 Uiso 1 1 calc R . .
C7 C 0.5971(2) 0.70333(18) -0.00730(17) 0.0150(5) Uani 1 1 d . . .
H7A H 0.5172 0.7245 -0.0179 0.018 Uiso 1 1 calc R . .
H7B H 0.6273 0.7581 0.0016 0.018 Uiso 1 1 calc R . .
C8 C 0.3262(2) 0.3323(2) 0.09102(17) 0.0158(5) Uani 1 1 d . . .
H8A H 0.2762 0.2846 0.1249 0.019 Uiso 1 1 calc R . .
H8B H 0.2762 0.3916 0.0717 0.019 Uiso 1 1 calc R . .
C9 C 0.3186(2) 0.38794(18) 0.26065(17) 0.0141(5) Uani 1 1 d . . .
C10 C 0.2216(2) 0.4585(2) 0.24877(19) 0.0204(6) Uani 1 1 d . . .
H10A H 0.2052 0.4842 0.1912 0.025 Uiso 1 1 calc R . .
C11 C 0.1496(3) 0.4904(2) 0.3230(2) 0.0226(6) Uani 1 1 d . . .
H11A H 0.0841 0.5362 0.3147 0.027 Uiso 1 1 calc R . .
C12 C 0.1744(3) 0.4548(2) 0.40901(19) 0.0217(6) Uani 1 1 d . . .
H12A H 0.1267 0.4772 0.4582 0.026 Uiso 1 1 calc R . .
C13 C 0.2708(3) 0.3857(2) 0.42108(19) 0.0228(6) Uani 1 1 d . . .
H13A H 0.2875 0.3613 0.4788 0.027 Uiso 1 1 calc R . .
C14 C 0.3431(3) 0.3521(2) 0.34796(18) 0.0201(6) Uani 1 1 d . . .
H14A H 0.4078 0.3058 0.3570 0.024 Uiso 1 1 calc R . .
C15 C 0.4913(2) 0.23472(18) 0.20773(17) 0.0141(5) Uani 1 1 d . . .
C16 C 0.4294(2) 0.1566(2) 0.24438(19) 0.0198(6) Uani 1 1 d . . .
H16A H 0.3489 0.1645 0.2450 0.024 Uiso 1 1 calc R . .
C17 C 0.4861(3) 0.0674(2) 0.27989(19) 0.0224(6) Uani 1 1 d . . .
H17A H 0.4442 0.0154 0.3031 0.027 Uiso 1 1 calc R . .
C18 C 0.6055(3) 0.0560(2) 0.2805(2) 0.0238(6) Uani 1 1 d . . .
H18A H 0.6436 -0.0037 0.3049 0.029 Uiso 1 1 calc R . .
C19 C 0.6682(3) 0.1325(2) 0.2454(2) 0.0253(7) Uani 1 1 d . . .
H19A H 0.7483 0.1243 0.2462 0.030 Uiso 1 1 calc R . .
C20 C 0.6118(2) 0.2220(2) 0.2087(2) 0.0207(6) Uani 1 1 d . . .
H20A H 0.6544 0.2734 0.1848 0.025 Uiso 1 1 calc R . .
C21 C 0.7420(2) 0.60342(18) 0.11956(17) 0.0132(5) Uani 1 1 d . . .
C22 C 0.7692(2) 0.67690(19) 0.15420(17) 0.0153(5) Uani 1 1 d . . .
H22A H 0.7105 0.7260 0.1695 0.018 Uiso 1 1 calc R . .
C23 C 0.8828(2) 0.6767(2) 0.16575(18) 0.0176(5) Uani 1 1 d . . .
H23A H 0.9004 0.7257 0.1884 0.021 Uiso 1 1 calc R . .
C24 C 0.9704(2) 0.6034(2) 0.14350(18) 0.0182(6) Uani 1 1 d . . .
H24A H 1.0469 0.6038 0.1504 0.022 Uiso 1 1 calc R . .
C25 C 0.9443(2) 0.5295(2) 0.11097(18) 0.0187(6) Uani 1 1 d . . .
H25A H 1.0031 0.4799 0.0971 0.022 Uiso 1 1 calc R . .
C26 C 0.8301(2) 0.52934(19) 0.09897(18) 0.0169(5) Uani 1 1 d . . .
H26A H 0.8128 0.4796 0.0772 0.020 Uiso 1 1 calc R . .
Au2 Au 0.906583(9) 0.033439(7) 0.428063(7) 0.01299(3) Uani 1 1 d . . .
Br2 Br 0.78423(2) 0.052854(19) 0.595929(17) 0.01675(5) Uani 1 1 d . . .
P3 P 0.90781(6) -0.12160(5) 0.41113(4) 0.01192(13) Uani 1 1 d . . .
P4 P 0.95576(6) 0.18532(5) 0.36034(5) 0.01350(13) Uani 1 1 d . . .
C27 C 0.9735(2) -0.21949(19) 0.49203(17) 0.0152(5) Uani 1 1 d . . .
H27A H 0.9580 -0.2803 0.4836 0.018 Uiso 1 1 calc R . .
H27B H 1.0581 -0.2200 0.4795 0.018 Uiso 1 1 calc R . .
C28 C 1.0739(2) 0.21096(19) 0.40824(17) 0.0151(5) Uani 1 1 d . . .
H28A H 1.1396 0.1596 0.4051 0.018 Uiso 1 1 calc R . .
H28B H 1.1013 0.2706 0.3739 0.018 Uiso 1 1 calc R . .
C29 C 0.8448(2) 0.28987(19) 0.37000(18) 0.0160(5) Uani 1 1 d . . .
C30 C 0.7286(2) 0.2786(2) 0.40734(19) 0.0215(6) Uani 1 1 d . . .
H30A H 0.7067 0.2173 0.4258 0.026 Uiso 1 1 calc R . .
C31 C 0.6444(3) 0.3587(2) 0.4173(2) 0.0262(7) Uani 1 1 d . . .
H31A H 0.5665 0.3509 0.4422 0.031 Uiso 1 1 calc R . .
C32 C 0.6772(3) 0.4499(2) 0.3901(2) 0.0270(7) Uani 1 1 d . . .
H32A H 0.6212 0.5033 0.3974 0.032 Uiso 1 1 calc R . .
C33 C 0.7927(3) 0.4623(2) 0.3522(2) 0.0260(7) Uani 1 1 d . . .
H33A H 0.8141 0.5239 0.3336 0.031 Uiso 1 1 calc R . .
C34 C 0.8758(3) 0.3830(2) 0.3420(2) 0.0236(6) Uani 1 1 d . . .
H34A H 0.9533 0.3914 0.3164 0.028 Uiso 1 1 calc R . .
C35 C 1.0124(2) 0.19437(19) 0.24000(18) 0.0169(5) Uani 1 1 d . . .
C36 C 0.9525(3) 0.2538(2) 0.17440(19) 0.0238(6) Uani 1 1 d . . .
H36A H 0.8861 0.2961 0.1912 0.029 Uiso 1 1 calc R . .
C37 C 0.9921(3) 0.2497(2) 0.0840(2) 0.0323(8) Uani 1 1 d . . .
H37A H 0.9515 0.2888 0.0404 0.039 Uiso 1 1 calc R . .
C38 C 1.0910(3) 0.1881(2) 0.0585(2) 0.0312(7) Uani 1 1 d . . .
H38A H 1.1176 0.1862 -0.0022 0.037 Uiso 1 1 calc R . .
C39 C 1.1508(3) 0.1292(2) 0.1231(2) 0.0292(7) Uani 1 1 d . . .
H39A H 1.2182 0.0880 0.1057 0.035 Uiso 1 1 calc R . .
C40 C 1.1111(3) 0.1310(2) 0.21365(19) 0.0215(6) Uani 1 1 d . . .
H40A H 1.1504 0.0897 0.2569 0.026 Uiso 1 1 calc R . .
C41 C 0.9846(2) -0.14311(19) 0.30074(18) 0.0161(5) Uani 1 1 d . . .
C42 C 1.0669(2) -0.2234(2) 0.28824(19) 0.0196(6) Uani 1 1 d . . .
H42A H 1.0830 -0.2707 0.3379 0.024 Uiso 1 1 calc R . .
C43 C 1.1257(2) -0.2336(2) 0.2018(2) 0.0255(7) Uani 1 1 d . . .
H43A H 1.1822 -0.2867 0.1943 0.031 Uiso 1 1 calc R . .
C44 C 1.1003(3) -0.1657(2) 0.1280(2) 0.0293(7) Uani 1 1 d . . .
H44A H 1.1386 -0.1734 0.0704 0.035 Uiso 1 1 calc R . .
C45 C 1.0178(3) -0.0857(2) 0.1387(2) 0.0338(8) Uani 1 1 d . . .
H45A H 1.0005 -0.0398 0.0884 0.041 Uiso 1 1 calc R . .
C46 C 0.9607(3) -0.0738(2) 0.2249(2) 0.0277(7) Uani 1 1 d . . .
H46A H 0.9063 -0.0194 0.2320 0.033 Uiso 1 1 calc R . .
C47 C 0.7597(2) -0.15006(18) 0.42081(17) 0.0134(5) Uani 1 1 d . . .
C48 C 0.7347(2) -0.20559(19) 0.36626(18) 0.0157(5) Uani 1 1 d . . .
H48A H 0.7951 -0.2318 0.3256 0.019 Uiso 1 1 calc R . .
C49 C 0.6201(2) -0.2220(2) 0.37228(19) 0.0184(6) Uani 1 1 d . . .
H49A H 0.6041 -0.2593 0.3360 0.022 Uiso 1 1 calc R . .
C50 C 0.5294(2) -0.1826(2) 0.43243(18) 0.0181(6) Uani 1 1 d . . .
H50A H 0.4523 -0.1920 0.4354 0.022 Uiso 1 1 calc R . .
C51 C 0.5543(2) -0.1289(2) 0.48812(19) 0.0186(6) Uani 1 1 d . . .
H51A H 0.4939 -0.1041 0.5297 0.022 Uiso 1 1 calc R . .
C52 C 0.6688(2) -0.11200(19) 0.48226(18) 0.0159(5) Uani 1 1 d . . .
H52A H 0.6847 -0.0754 0.5193 0.019 Uiso 1 1 calc R . .
O1 O 0.5232(5) 0.9683(4) 0.0167(3) 0.125(4) Uani 0.50 1 d PG A -1
C53 C 0.6892(5) 0.9630(5) 0.0846(4) 0.058(3) Uani 0.50 1 d PG A -1
H53A H 0.7440 1.0012 0.0921 0.087 Uiso 0.50 1 calc PR A -1
H53B H 0.7311 0.9118 0.0554 0.087 Uiso 0.50 1 calc PR A -1
H53C H 0.6466 0.9364 0.1426 0.087 Uiso 0.50 1 calc PR A -1
C54 C 0.6036(7) 1.0257(4) 0.0271(5) 0.075(4) Uani 0.50 1 d PG A -1
H54A H 0.5613 1.0780 0.0560 0.090 Uiso 0.50 1 calc PR A -1
H54B H 0.6461 1.0532 -0.0315 0.090 Uiso 0.50 1 calc PR A -1
C55 C 0.4388(9) 1.0202(6) -0.0364(7) 0.264(17) Uani 0.50 1 d PGU A -1
H55A H 0.4781 1.0476 -0.0962 0.317 Uiso 0.50 1 calc PR A -1
H55B H 0.3933 1.0723 -0.0088 0.317 Uiso 0.50 1 calc PR A -1
C56 C 0.3581(7) 0.9519(8) -0.0430(6) 0.087(4) Uani 0.50 1 d PG A -1
H56A H 0.3007 0.9863 -0.0787 0.130 Uiso 0.50 1 calc PR A -1
H56B H 0.3191 0.9254 0.0165 0.130 Uiso 0.50 1 calc PR A -1
H56C H 0.4037 0.9008 -0.0707 0.130 Uiso 0.50 1 calc PR A -1

loop_
_atom_site_aniso_label
_atom_site_aniso_U_11
_atom_site_aniso_U_22
_atom_site_aniso_U_33
_atom_site_aniso_U_23
_atom_site_aniso_U_13
_atom_site_aniso_U_12
Au1 0.01331(5) 0.01188(5) 0.01259(5) -0.00210(4) -0.00336(4) -0.00212(4)
Br1 0.01594(13) 0.02400(14) 0.01815(13) -0.00975(11) 0.00058(10) -0.00015(11)
P1 0.0118(3) 0.0127(3) 0.0119(3) -0.0037(2) -0.0021(2) -0.0015(2)
P2 0.0126(3) 0.0128(3) 0.0114(3) -0.0015(2) -0.0016(2) -0.0018(2)
C1 0.0109(12) 0.0177(13) 0.0178(13) -0.0075(10) -0.0026(10) -0.0021(10)
C2 0.0221(14) 0.0196(14) 0.0190(14) -0.0062(11) -0.0018(11) -0.0042(11)
C3 0.0229(15) 0.0263(15) 0.0171(14) -0.0058(12) 0.0020(11) -0.0109(12)
C4 0.0106(12) 0.0323(16) 0.0217(14) -0.0137(12) -0.0019(11) -0.0027(11)
C5 0.0200(14) 0.0207(14) 0.0261(15) -0.0122(12) -0.0058(12) 0.0028(11)
C6 0.0188(14) 0.0182(14) 0.0186(14) -0.0047(11) -0.0041(11) 0.0005(11)
C7 0.0167(13) 0.0135(12) 0.0155(13) -0.0028(10) -0.0044(10) -0.0023(10)
C8 0.0146(13) 0.0193(13) 0.0130(12) -0.0020(10) -0.0016(10) -0.0038(10)
C9 0.0152(12) 0.0148(12) 0.0131(12) -0.0034(10) -0.0009(10) -0.0053(10)
C10 0.0212(14) 0.0238(15) 0.0147(13) -0.0013(11) -0.0045(11) -0.0008(12)
C11 0.0195(14) 0.0219(15) 0.0248(15) -0.0067(12) -0.0025(12) 0.0024(11)
C12 0.0228(15) 0.0241(15) 0.0185(14) -0.0079(12) 0.0024(11) -0.0068(12)
C13 0.0264(16) 0.0268(16) 0.0141(13) -0.0007(12) -0.0014(12) -0.0079(13)
C14 0.0207(14) 0.0217(14) 0.0167(14) -0.0017(11) -0.0021(11) -0.0046(11)
C15 0.0156(13) 0.0144(12) 0.0121(12) -0.0037(10) -0.0009(10) -0.0017(10)
C16 0.0168(13) 0.0199(14) 0.0207(14) -0.0009(11) -0.0014(11) -0.0038(11)
C17 0.0260(15) 0.0171(14) 0.0219(15) -0.0003(11) -0.0007(12) -0.0060(12)
C18 0.0283(16) 0.0160(14) 0.0220(15) 0.0029(11) -0.0051(12) 0.0023(12)
C19 0.0179(14) 0.0242(15) 0.0320(17) -0.0018(13) -0.0099(13) 0.0032(12)
C20 0.0185(14) 0.0192(14) 0.0242(15) -0.0006(12) -0.0066(12) -0.0041(11)
C21 0.0151(12) 0.0150(12) 0.0100(12) -0.0019(10) -0.0021(10) -0.0042(10)
C22 0.0135(12) 0.0181(13) 0.0145(13) -0.0043(10) -0.0015(10) -0.0029(10)
C23 0.0189(14) 0.0209(14) 0.0152(13) -0.0058(11) -0.0018(10) -0.0072(11)
C24 0.0117(12) 0.0279(15) 0.0149(13) -0.0032(11) -0.0028(10) -0.0036(11)
C25 0.0163(13) 0.0213(14) 0.0188(14) -0.0057(11) -0.0047(11) 0.0006(11)
C26 0.0177(13) 0.0157(13) 0.0177(13) -0.0033(10) -0.0046(11) -0.0017(10)
Au2 0.01330(5) 0.01203(5) 0.01382(5) -0.00233(4) -0.00237(4) -0.00268(4)
Br2 0.01660(13) 0.01851(13) 0.01439(12) -0.00541(10) 0.00012(10) -0.00131(10)
P3 0.0113(3) 0.0130(3) 0.0116(3) -0.0033(2) -0.0009(2) -0.0023(2)
P4 0.0143(3) 0.0129(3) 0.0131(3) -0.0006(2) -0.0033(3) -0.0030(3)
C27 0.0147(13) 0.0168(13) 0.0151(13) -0.0032(10) -0.0044(10) -0.0025(10)
C28 0.0144(13) 0.0146(12) 0.0164(13) -0.0014(10) -0.0041(10) -0.0028(10)
C29 0.0174(13) 0.0146(13) 0.0163(13) -0.0015(10) -0.0069(10) -0.0009(10)
C30 0.0182(14) 0.0225(15) 0.0236(15) -0.0023(12) -0.0052(12) -0.0036(11)
C31 0.0169(14) 0.0296(17) 0.0286(16) -0.0062(13) -0.0013(12) 0.0028(12)
C32 0.0297(17) 0.0224(15) 0.0249(16) -0.0030(12) -0.0078(13) 0.0080(13)
C33 0.0308(17) 0.0149(14) 0.0303(17) 0.0008(12) -0.0076(13) -0.0026(12)
C34 0.0216(15) 0.0197(14) 0.0275(16) 0.0005(12) -0.0052(12) -0.0036(12)
C35 0.0218(14) 0.0160(13) 0.0142(13) 0.0002(10) -0.0049(11) -0.0080(11)
C36 0.0281(16) 0.0246(15) 0.0181(14) 0.0003(12) -0.0075(12) -0.0042(13)
C37 0.044(2) 0.0334(18) 0.0191(15) 0.0040(13) -0.0098(14) -0.0102(16)
C38 0.042(2) 0.0381(19) 0.0152(15) -0.0022(13) -0.0014(14) -0.0181(16)
C39 0.0313(17) 0.0334(18) 0.0204(16) -0.0066(13) 0.0044(13) -0.0074(14)
C40 0.0237(15) 0.0231(15) 0.0157(14) -0.0013(11) -0.0030(11) -0.0024(12)
C41 0.0139(12) 0.0181(13) 0.0181(13) -0.0072(11) -0.0004(10) -0.0055(10)
C42 0.0143(13) 0.0281(15) 0.0205(14) -0.0120(12) -0.0042(11) -0.0028(11)
C43 0.0142(14) 0.0387(18) 0.0296(17) -0.0228(14) -0.0007(12) -0.0021(13)
C44 0.0281(16) 0.0409(19) 0.0228(16) -0.0190(14) 0.0096(13) -0.0152(14)
C45 0.054(2) 0.0282(17) 0.0155(15) -0.0024(13) 0.0033(15) -0.0107(16)
C46 0.0385(18) 0.0203(15) 0.0192(15) -0.0025(12) 0.0001(13) 0.0005(13)
C47 0.0152(12) 0.0135(12) 0.0123(12) -0.0022(10) -0.0047(10) -0.0018(10)
C48 0.0167(13) 0.0173(13) 0.0134(12) -0.0043(10) -0.0021(10) -0.0019(10)
C49 0.0184(14) 0.0212(14) 0.0192(14) -0.0073(11) -0.0054(11) -0.0049(11)
C50 0.0128(13) 0.0244(14) 0.0175(13) -0.0015(11) -0.0035(10) -0.0059(11)
C51 0.0138(13) 0.0226(14) 0.0190(14) -0.0056(11) -0.0005(11) -0.0022(11)
C52 0.0159(13) 0.0166(13) 0.0159(13) -0.0034(10) -0.0033(10) -0.0029(10)
O1 0.044(4) 0.114(8) 0.136(8) 0.102(6) 0.014(5) -0.002(4)
C53 0.089(7) 0.037(5) 0.038(5) -0.016(4) -0.001(5) 0.014(5)
C54 0.115(10) 0.086(9) 0.008(3) -0.020(5) -0.026(5) 0.061(8)
C55 0.261(18) 0.267(18) 0.254(18) -0.039(8) -0.041(8) -0.034(8)
C56 0.091(9) 0.133(12) 0.053(8) -0.056(8) -0.014(7) -0.005(8)

loop_
_atom_type_symbol
_atom_type_description
_atom_type_scat_dispersion_real
_atom_type_scat_dispersion_imag
_atom_type_scat_source
C C 0.0033 0.0016 'International Tables Vol C Tables 4.2.6.8 and 6.1.1.4'
H H 0.0000 0.0000 'International Tables Vol C Tables 4.2.6.8 and 6.1.1.4'
Au Au -2.0133 8.8022 'International Tables Vol C Tables 4.2.6.8 and 6.1.1.4'
Br Br -0.2901 2.4595 'International Tables Vol C Tables 4.2.6.8 and 6.1.1.4'
O O 0.0106 0.0060 'International Tables Vol C Tables 4.2.6.8 and 6.1.1.4'
P P 0.1023 0.0942 'International Tables Vol C Tables 4.2.6.8 and 6.1.1.4'

loop_
_geom_angle_atom_site_label_1
_geom_angle_atom_site_label_2
_geom_angle_atom_site_label_3
_geom_angle
_geom_angle_site_symmetry_1
_geom_angle_site_symmetry_3
P1 Au1 P2 141.48(2) . .
P1 Au1 Br1 112.073(18) . .
P2 Au1 Br1 105.706(18) . .
P1 Au1 Au1 94.995(17) . 2_665
P2 Au1 Au1 99.639(17) . 2_665
Br1 Au1 Au1 78.474(7) . 2_665
C1 P1 C21 104.11(12) . .
C1 P1 C7 106.07(12) . .
C21 P1 C7 102.12(12) . .
C1 P1 Au1 111.26(9) . .
C21 P1 Au1 114.47(9) . .
C7 P1 Au1 117.51(9) . .
C15 P2 C9 103.82(12) . .
C15 P2 C8 104.99(12) . .
C9 P2 C8 105.09(12) . .
C15 P2 Au1 114.32(9) . .
C9 P2 Au1 114.26(8) . .
C8 P2 Au1 113.30(9) . .
C6 C1 C2 118.9(2) . .
C6 C1 P1 123.7(2) . .
C2 C1 P1 117.3(2) . .
C3 C2 C1 120.8(3) . .
C3 C2 H2A 119.6 . .
C1 C2 H2A 119.6 . .
C4 C3 C2 120.1(3) . .
C4 C3 H3A 119.9 . .
C2 C3 H3A 119.9 . .
C3 C4 C5 120.0(3) . .
C3 C4 H4A 120.0 . .
C5 C4 H4A 120.0 . .
C4 C5 C6 120.1(3) . .
C4 C5 H5A 119.9 . .
C6 C5 H5A 119.9 . .
C5 C6 C1 120.1(3) . .
C5 C6 H6A 120.0 . .
C1 C6 H6A 120.0 . .
C8 C7 P1 111.75(18) 2_665 .
C8 C7 H7A 109.3 2_665 .
P1 C7 H7A 109.3 . .
C8 C7 H7B 109.3 2_665 .
P1 C7 H7B 109.3 . .
H7A C7 H7B 107.9 . .
C7 C8 P2 110.12(18) 2_665 .
C7 C8 H8A 109.6 2_665 .
P2 C8 H8A 109.6 . .
C7 C8 H8B 109.6 2_665 .
P2 C8 H8B 109.6 . .
H8A C8 H8B 108.1 . .
C10 C9 C14 118.8(2) . .
C10 C9 P2 120.2(2) . .
C14 C9 P2 120.7(2) . .
C11 C10 C9 120.1(3) . .
C11 C10 H10A 119.9 . .
C9 C10 H10A 119.9 . .
C12 C11 C10 120.8(3) . .
C12 C11 H11A 119.6 . .
C10 C11 H11A 119.6 . .
C13 C12 C11 119.4(3) . .
C13 C12 H12A 120.3 . .
C11 C12 H12A 120.3 . .
C12 C13 C14 120.7(3) . .
C12 C13 H13A 119.6 . .
C14 C13 H13A 119.6 . .
C13 C14 C9 120.2(3) . .
C13 C14 H14A 119.9 . .
C9 C14 H14A 119.9 . .
C16 C15 C20 118.8(2) . .
C16 C15 P2 122.3(2) . .
C20 C15 P2 118.9(2) . .
C17 C16 C15 120.9(3) . .
C17 C16 H16A 119.6 . .
C15 C16 H16A 119.6 . .
C18 C17 C16 119.7(3) . .
C18 C17 H17A 120.2 . .
C16 C17 H17A 120.2 . .
C19 C18 C17 120.4(3) . .
C19 C18 H18A 119.8 . .
C17 C18 H18A 119.8 . .
C18 C19 C20 120.1(3) . .
C18 C19 H19A 119.9 . .
C20 C19 H19A 119.9 . .
C19 C20 C15 120.2(3) . .
C19 C20 H20A 119.9 . .
C15 C20 H20A 119.9 . .
C26 C21 C22 119.2(2) . .
C26 C21 P1 120.1(2) . .
C22 C21 P1 120.6(2) . .
C23 C22 C21 120.4(3) . .
C23 C22 H22A 119.8 . .
C21 C22 H22A 119.8 . .
C22 C23 C24 119.9(3) . .
C22 C23 H23A 120.0 . .
C24 C23 H23A 120.0 . .
C25 C24 C23 120.2(2) . .
C25 C24 H24A 119.9 . .
C23 C24 H24A 119.9 . .
C24 C25 C26 120.1(3) . .
C24 C25 H25A 119.9 . .
C26 C25 H25A 119.9 . .
C21 C26 C25 120.1(3) . .
C21 C26 H26A 120.0 . .
C25 C26 H26A 120.0 . .
P3 Au2 P4 146.69(2) . .
P3 Au2 Br2 108.721(17) . .
P4 Au2 Br2 104.443(18) . .
P3 Au2 Au2 93.742(17) . 2_756
P4 Au2 Au2 99.429(17) . 2_756
Br2 Au2 Au2 71.907(7) . 2_756
C41 P3 C47 104.77(12) . .
C41 P3 C27 104.76(12) . .
C47 P3 C27 103.87(12) . .
C41 P3 Au2 113.00(9) . .
C47 P3 Au2 112.29(9) . .
C27 P3 Au2 116.99(9) . .
C29 P4 C35 105.85(13) . .
C29 P4 C28 102.83(12) . .
C35 P4 C28 105.99(12) . .
C29 P4 Au2 119.21(9) . .
C35 P4 Au2 111.41(9) . .
C28 P4 Au2 110.51(9) . .
C28 C27 P3 113.33(18) 2_756 .
C28 C27 H27A 108.9 2_756 .
P3 C27 H27A 108.9 . .
C28 C27 H27B 108.9 2_756 .
P3 C27 H27B 108.9 . .
H27A C27 H27B 107.7 . .
C27 C28 P4 109.23(17) 2_756 .
C27 C28 H28A 109.8 2_756 .
P4 C28 H28A 109.8 . .
C27 C28 H28B 109.8 2_756 .
P4 C28 H28B 109.8 . .
H28A C28 H28B 108.3 . .
C30 C29 C34 118.8(3) . .
C30 C29 P4 120.5(2) . .
C34 C29 P4 120.6(2) . .
C29 C30 C31 120.4(3) . .
C29 C30 H30A 119.8 . .
C31 C30 H30A 119.8 . .
C32 C31 C30 119.7(3) . .
C32 C31 H31A 120.1 . .
C30 C31 H31A 120.1 . .
C31 C32 C33 120.5(3) . .
C31 C32 H32A 119.7 . .
C33 C32 H32A 119.7 . .
C34 C33 C32 119.7(3) . .
C34 C33 H33A 120.2 . .
C32 C33 H33A 120.2 . .
C33 C34 C29 120.8(3) . .
C33 C34 H34A 119.6 . .
C29 C34 H34A 119.6 . .
C40 C35 C36 119.2(3) . .
C40 C35 P4 118.0(2) . .
C36 C35 P4 122.3(2) . .
C37 C36 C35 120.0(3) . .
C37 C36 H36A 120.0 . .
C35 C36 H36A 120.0 . .
C38 C37 C36 120.4(3) . .
C38 C37 H37A 119.8 . .
C36 C37 H37A 119.8 . .
C37 C38 C39 119.9(3) . .
C37 C38 H38A 120.0 . .
C39 C38 H38A 120.0 . .
C38 C39 C40 120.4(3) . .
C38 C39 H39A 119.8 . .
C40 C39 H39A 119.8 . .
C39 C40 C35 120.1(3) . .
C39 C40 H40A 120.0 . .
C35 C40 H40A 120.0 . .
C42 C41 C46 118.6(3) . .
C42 C41 P3 123.6(2) . .
C46 C41 P3 117.8(2) . .
C41 C42 C43 120.6(3) . .
C41 C42 H42A 119.7 . .
C43 C42 H42A 119.7 . .
C44 C43 C42 120.1(3) . .
C44 C43 H43A 119.9 . .
C42 C43 H43A 119.9 . .
C43 C44 C45 120.2(3) . .
C43 C44 H44A 119.9 . .
C45 C44 H44A 119.9 . .
C44 C45 C46 120.0(3) . .
C44 C45 H45A 120.0 . .
C46 C45 H45A 120.0 . .
C45 C46 C41 120.4(3) . .
C45 C46 H46A 119.8 . .
C41 C46 H46A 119.8 . .
C52 C47 C48 119.5(2) . .
C52 C47 P3 118.65(19) . .
C48 C47 P3 121.8(2) . .
C49 C48 C47 120.4(2) . .
C49 C48 H48A 119.8 . .
C47 C48 H48A 119.8 . .
C50 C49 C48 120.1(3) . .
C50 C49 H49A 120.0 . .
C48 C49 H49A 120.0 . .
C49 C50 C51 119.7(2) . .
C49 C50 H50A 120.2 . .
C51 C50 H50A 120.2 . .
C50 C51 C52 120.5(3) . .
C50 C51 H51A 119.7 . .
C52 C51 H51A 119.7 . .
C51 C52 C47 119.9(3) . .
C51 C52 H52A 120.1 . .
C47 C52 H52A 120.1 . .
C55 O1 C54 113.5 . .
C54 C53 H53A 109.5 . .
C54 C53 H53B 109.5 . .
H53A C53 H53B 109.5 . .
C54 C53 H53C 109.5 . .
H53A C53 H53C 109.5 . .
H53B C53 H53C 109.5 . .
O1 C54 C53 108.8 . .
O1 C54 H54A 109.9 . .
C53 C54 H54A 109.9 . .
O1 C54 H54B 109.9 . .
C53 C54 H54B 109.9 . .
H54A C54 H54B 108.3 . .
O1 C55 C56 108.8 . .
O1 C55 H55A 109.9 . .
C56 C55 H55A 109.9 . .
O1 C55 H55B 109.9 . .
C56 C55 H55B 109.9 . .
H55A C55 H55B 108.3 . .
C55 C56 H56A 109.5 . .
C55 C56 H56B 109.5 . .
H56A C56 H56B 109.5 . .
C55 C56 H56C 109.5 . .
H56A C56 H56C 109.5 . .
H56B C56 H56C 109.5 . .

loop_
_geom_bond_atom_site_label_1
_geom_bond_atom_site_label_2
_geom_bond_distance
_geom_bond_site_symmetry_2
Au1 P1 2.3019(7) .
Au1 P2 2.3152(7) .
Au1 Br1 2.7127(3) .
Au1 Au1 3.0943(2) 2_665
P1 C1 1.816(3) .
P1 C21 1.823(3) .
P1 C7 1.830(3) .
P2 C15 1.812(3) .
P2 C9 1.823(3) .
P2 C8 1.830(3) .
C1 C6 1.393(4) .
C1 C2 1.394(4) .
C2 C3 1.384(4) .
C2 H2A 0.9300 .
C3 C4 1.374(4) .
C3 H3A 0.9300 .
C4 C5 1.391(4) .
C4 H4A 0.9300 .
C5 C6 1.391(4) .
C5 H5A 0.9300 .
C6 H6A 0.9300 .
C7 C8 1.549(4) 2_665
C7 H7A 0.9700 .
C7 H7B 0.9700 .
C8 C7 1.549(4) 2_665
C8 H8A 0.9700 .
C8 H8B 0.9700 .
C9 C10 1.398(4) .
C9 C14 1.402(4) .
C10 C11 1.392(4) .
C10 H10A 0.9300 .
C11 C12 1.385(4) .
C11 H11A 0.9300 .
C12 C13 1.381(4) .
C12 H12A 0.9300 .
C13 C14 1.390(4) .
C13 H13A 0.9300 .
C14 H14A 0.9300 .
C15 C16 1.393(4) .
C15 C20 1.397(4) .
C16 C17 1.387(4) .
C16 H16A 0.9300 .
C17 C18 1.385(4) .
C17 H17A 0.9300 .
C18 C19 1.378(4) .
C18 H18A 0.9300 .
C19 C20 1.393(4) .
C19 H19A 0.9300 .
C20 H20A 0.9300 .
C21 C26 1.390(4) .
C21 C22 1.405(4) .
C22 C23 1.385(4) .
C22 H22A 0.9300 .
C23 C24 1.386(4) .
C23 H23A 0.9300 .
C24 C25 1.385(4) .
C24 H24A 0.9300 .
C25 C26 1.395(4) .
C25 H25A 0.9300 .
C26 H26A 0.9300 .
Au2 P3 2.3085(7) .
Au2 P4 2.3154(7) .
Au2 Br2 2.7374(3) .
Au2 Au2 3.3249(2) 2_756
P3 C41 1.821(3) .
P3 C47 1.828(3) .
P3 C27 1.833(3) .
P4 C29 1.819(3) .
P4 C35 1.822(3) .
P4 C28 1.836(3) .
C27 C28 1.551(4) 2_756
C27 H27A 0.9700 .
C27 H27B 0.9700 .
C28 C27 1.551(4) 2_756
C28 H28A 0.9700 .
C28 H28B 0.9700 .
C29 C30 1.387(4) .
C29 C34 1.401(4) .
C30 C31 1.393(4) .
C30 H30A 0.9300 .
C31 C32 1.382(4) .
C31 H31A 0.9300 .
C32 C33 1.384(4) .
C32 H32A 0.9300 .
C33 C34 1.379(4) .
C33 H33A 0.9300 .
C34 H34A 0.9300 .
C35 C40 1.391(4) .
C35 C36 1.395(4) .
C36 C37 1.390(4) .
C36 H36A 0.9300 .
C37 C38 1.373(5) .
C37 H37A 0.9300 .
C38 C39 1.382(4) .
C38 H38A 0.9300 .
C39 C40 1.385(4) .
C39 H39A 0.9300 .
C40 H40A 0.9300 .
C41 C42 1.391(4) .
C41 C46 1.397(4) .
C42 C43 1.396(4) .
C42 H42A 0.9300 .
C43 C44 1.370(5) .
C43 H43A 0.9300 .
C44 C45 1.384(5) .
C44 H44A 0.9300 .
C45 C46 1.394(4) .
C45 H45A 0.9300 .
C46 H46A 0.9300 .
C47 C52 1.394(4) .
C47 C48 1.396(4) .
C48 C49 1.389(4) .
C48 H48A 0.9300 .
C49 C50 1.389(4) .
C49 H49A 0.9300 .
C50 C51 1.389(4) .
C50 H50A 0.9300 .
C51 C52 1.391(4) .
C51 H51A 0.9300 .
C52 H52A 0.9300 .
O1 C55 1.4195 .
O1 C54 1.4195 .
C53 C54 1.5179 .
C53 H53A 0.9600 .
C53 H53B 0.9600 .
C53 H53C 0.9600 .
C54 H54A 0.9700 .
C54 H54B 0.9700 .
C55 C56 1.5179 .
C55 H55A 0.9700 .
C55 H55B 0.9700 .
C56 H56A 0.9600 .
C56 H56B 0.9600 .
C56 H56C 0.9600 .

loop_
_geom_torsion_atom_site_label_1
_geom_torsion_atom_site_label_2
_geom_torsion_atom_site_label_3
_geom_torsion_atom_site_label_4
_geom_torsion
_geom_torsion_site_symmetry_1
_geom_torsion_site_symmetry_4
P2 Au1 P1 C1 -3.26(11) . .
Br1 Au1 P1 C1 -171.37(9) . .
Au1 Au1 P1 C1 109.05(9) 2_665 .
P2 Au1 P1 C21 114.41(9) . .
Br1 Au1 P1 C21 -53.70(9) . .
Au1 Au1 P1 C21 -133.27(9) 2_665 .
P2 Au1 P1 C7 -125.78(10) . .
Br1 Au1 P1 C7 66.11(10) . .
Au1 Au1 P1 C7 -13.46(10) 2_665 .
P1 Au1 P2 C15 -119.83(10) . .
Br1 Au1 P2 C15 48.74(9) . .
Au1 Au1 P2 C15 129.37(9) 2_665 .
P1 Au1 P2 C9 -0.41(11) . .
Br1 Au1 P2 C9 168.16(9) . .
Au1 Au1 P2 C9 -111.21(10) 2_665 .
P1 Au1 P2 C8 119.92(10) . .
Br1 Au1 P2 C8 -71.51(10) . .
Au1 Au1 P2 C8 9.12(10) 2_665 .
C21 P1 C1 C6 92.3(2) . .
C7 P1 C1 C6 -15.0(3) . .
Au1 P1 C1 C6 -143.9(2) . .
C21 P1 C1 C2 -87.3(2) . .
C7 P1 C1 C2 165.4(2) . .
Au1 P1 C1 C2 36.5(2) . .
C6 C1 C2 C3 -1.0(4) . .
P1 C1 C2 C3 178.6(2) . .
C1 C2 C3 C4 1.3(4) . .
C2 C3 C4 C5 -0.5(4) . .
C3 C4 C5 C6 -0.6(4) . .
C4 C5 C6 C1 0.9(4) . .
C2 C1 C6 C5 -0.1(4) . .
P1 C1 C6 C5 -179.7(2) . .
C1 P1 C7 C8 -177.36(18) . 2_665
C21 P1 C7 C8 73.9(2) . 2_665
Au1 P1 C7 C8 -52.2(2) . 2_665
C15 P2 C8 C7 -67.8(2) . 2_665
C9 P2 C8 C7 -176.94(17) . 2_665
Au1 P2 C8 C7 57.65(19) . 2_665
C15 P2 C9 C10 -158.5(2) . .
C8 P2 C9 C10 -48.5(2) . .
Au1 P2 C9 C10 76.3(2) . .
C15 P2 C9 C14 28.2(2) . .
C8 P2 C9 C14 138.2(2) . .
Au1 P2 C9 C14 -96.9(2) . .
C14 C9 C10 C11 -1.5(4) . .
P2 C9 C10 C11 -174.9(2) . .
C9 C10 C11 C12 1.7(4) . .
C10 C11 C12 C13 -1.0(4) . .
C11 C12 C13 C14 0.3(4) . .
C12 C13 C14 C9 -0.3(4) . .
C10 C9 C14 C13 0.9(4) . .
P2 C9 C14 C13 174.2(2) . .
C9 P2 C15 C16 62.9(2) . .
C8 P2 C15 C16 -47.2(3) . .
Au1 P2 C15 C16 -172.0(2) . .
C9 P2 C15 C20 -114.6(2) . .
C8 P2 C15 C20 135.3(2) . .
Au1 P2 C15 C20 10.5(2) . .
C20 C15 C16 C17 -1.1(4) . .
P2 C15 C16 C17 -178.6(2) . .
C15 C16 C17 C18 1.2(4) . .
C16 C17 C18 C19 -0.6(5) . .
C17 C18 C19 C20 -0.1(5) . .
C18 C19 C20 C15 0.3(5) . .
C16 C15 C20 C19 0.3(4) . .
P2 C15 C20 C19 177.9(2) . .
C1 P1 C21 C26 146.9(2) . .
C7 P1 C21 C26 -102.8(2) . .
Au1 P1 C21 C26 25.3(2) . .
C1 P1 C21 C22 -37.2(2) . .
C7 P1 C21 C22 73.1(2) . .
Au1 P1 C21 C22 -158.84(18) . .
C26 C21 C22 C23 1.5(4) . .
P1 C21 C22 C23 -174.5(2) . .
C21 C22 C23 C24 -0.3(4) . .
C22 C23 C24 C25 -0.9(4) . .
C23 C24 C25 C26 1.1(4) . .
C22 C21 C26 C25 -1.3(4) . .
P1 C21 C26 C25 174.7(2) . .
C24 C25 C26 C21 0.1(4) . .
P4 Au2 P3 C41 4.52(11) . .
Br2 Au2 P3 C41 178.88(9) . .
Au2 Au2 P3 C41 -108.96(10) 2_756 .
P4 Au2 P3 C47 -113.73(9) . .
Br2 Au2 P3 C47 60.64(9) . .
Au2 Au2 P3 C47 132.79(9) 2_756 .
P4 Au2 P3 C27 126.31(10) . .
Br2 Au2 P3 C27 -59.33(10) . .
Au2 Au2 P3 C27 12.83(10) 2_756 .
P3 Au2 P4 C29 129.62(10) . .
Br2 Au2 P4 C29 -44.87(10) . .
Au2 Au2 P4 C29 -118.47(10) 2_756 .
P3 Au2 P4 C35 5.89(11) . .
Br2 Au2 P4 C35 -168.60(10) . .
Au2 Au2 P4 C35 117.80(10) 2_756 .
P3 Au2 P4 C28 -111.65(10) . .
Br2 Au2 P4 C28 73.86(10) . .
Au2 Au2 P4 C28 0.26(10) 2_756 .
C41 P3 C27 C28 176.03(18) . 2_756
C47 P3 C27 C28 -74.3(2) . 2_756
Au2 P3 C27 C28 50.0(2) . 2_756
C29 P4 C28 C27 60.9(2) . 2_756
C35 P4 C28 C27 171.76(18) . 2_756
Au2 P4 C28 C27 -67.41(18) . 2_756
C35 P4 C29 C30 118.3(2) . .
C28 P4 C29 C30 -130.7(2) . .
Au2 P4 C29 C30 -8.1(3) . .
C35 P4 C29 C34 -63.4(3) . .
C28 P4 C29 C34 47.6(3) . .
Au2 P4 C29 C34 170.2(2) . .
C34 C29 C30 C31 -0.4(4) . .
P4 C29 C30 C31 178.0(2) . .
C29 C30 C31 C32 -0.3(5) . .
C30 C31 C32 C33 0.7(5) . .
C31 C32 C33 C34 -0.5(5) . .
C32 C33 C34 C29 -0.2(5) . .
C30 C29 C34 C33 0.6(4) . .
P4 C29 C34 C33 -177.7(2) . .
C29 P4 C35 C40 170.7(2) . .
C28 P4 C35 C40 62.0(2) . .
Au2 P4 C35 C40 -58.3(2) . .
C29 P4 C35 C36 -17.3(3) . .
C28 P4 C35 C36 -126.0(2) . .
Au2 P4 C35 C36 113.7(2) . .
C40 C35 C36 C37 -0.5(4) . .
P4 C35 C36 C37 -172.4(2) . .
C35 C36 C37 C38 -0.8(5) . .
C36 C37 C38 C39 0.7(5) . .
C37 C38 C39 C40 0.6(5) . .
C38 C39 C40 C35 -1.9(5) . .
C36 C35 C40 C39 1.8(4) . .
P4 C35 C40 C39 174.1(2) . .
C47 P3 C41 C42 -104.3(2) . .
C27 P3 C41 C42 4.7(3) . .
Au2 P3 C41 C42 133.1(2) . .
C47 P3 C41 C46 77.1(2) . .
C27 P3 C41 C46 -173.9(2) . .
Au2 P3 C41 C46 -45.5(2) . .
C46 C41 C42 C43 1.0(4) . .
P3 C41 C42 C43 -177.6(2) . .
C41 C42 C43 C44 -1.8(4) . .
C42 C43 C44 C45 1.2(5) . .
C43 C44 C45 C46 0.3(5) . .
C44 C45 C46 C41 -1.1(5) . .
C42 C41 C46 C45 0.5(4) . .
P3 C41 C46 C45 179.2(3) . .
C41 P3 C47 C52 -159.1(2) . .
C27 P3 C47 C52 91.2(2) . .
Au2 P3 C47 C52 -36.1(2) . .
C41 P3 C47 C48 18.5(2) . .
C27 P3 C47 C48 -91.2(2) . .
Au2 P3 C47 C48 141.52(19) . .
C52 C47 C48 C49 0.8(4) . .
P3 C47 C48 C49 -176.8(2) . .
C47 C48 C49 C50 0.4(4) . .
C48 C49 C50 C51 -1.7(4) . .
C49 C50 C51 C52 1.9(4) . .
C50 C51 C52 C47 -0.8(4) . .
C48 C47 C52 C51 -0.6(4) . .
P3 C47 C52 C51 177.1(2) . .
C55 O1 C54 C53 -180.0 . .
C54 O1 C55 C56 179.9 . .
